data_2208332
loop_
_publ_author_name
'Feng Li'
'Handong Yin'
'Daqi Wang'

_publ_section_title
Di-\m-iodo-1:2\k^4^<i>I</i>:<i>I</i>-diiodo-2\k^2^<i>I</i>-tris(1,10-phenanthroline)-1\k^2^<i>N</i>,<i>N</i>';2\k^2^<i>N</i>,<i>N</i>'-bismuth(III)sodium(I)
_journal_coeditor_code HB6317
_journal_issue 3
_journal_name_full 'Acta Crystallographica Section E'
_journal_page_first m437
_journal_page_last m439
_journal_paper_doi 10.1107/S1600536806003229
_journal_volume 62
_journal_year 2006
_chemical_formula_iupac '[Bi Na I4 (C12 H8 N2)3]'
_chemical_formula_moiety 'C36 H24 Bi I4 N6 Na'
_chemical_formula_sum 'C36 H24 Bi I4 N6 Na'
_chemical_formula_weight 1280.18
_chemical_name_systematic
;
Di-\m-iodo-1:2\k^4^I:I-diiodo-2\k^2^I-tris(1,10'-phenanthroline)-
1\k^2^N,N';2\k^2^N,N'-bismuth(III)sodium(I)
;
_space_group_IT_number 14
_symmetry_cell_setting monoclinic
_symmetry_space_group_name_Hall '-P 2yn'
_symmetry_space_group_name_H-M 'P 1 21/n 1'
_atom_sites_solution_hydrogens geom
_atom_sites_solution_primary direct
_atom_sites_solution_secondary difmap
_audit_creation_method SHELXL-97
_cell_angle_alpha 90.00
_cell_angle_beta 104.906(2)
_cell_angle_gamma 90.00
_cell_formula_units_Z 4
_cell_length_a 14.464(2)
_cell_length_b 15.579(2)
_cell_length_c 17.467(3)
_cell_measurement_reflns_used 5357
_cell_measurement_temperature 298(2)
_cell_measurement_theta_max 26.70
_cell_measurement_theta_min 2.49
_cell_volume 3803.5(10)
_computing_cell_refinement SMART
_computing_data_collection 'SMART (Siemens, 1996)'
_computing_data_reduction 'SAINT (Siemens, 1996)'
_computing_molecular_graphics 'SHELXTL (Sheldrick, 1997b)'
_computing_publication_material 'SHELXTL (Sheldrick, 1997b)'
_computing_structure_refinement 'SHELXL97 (Sheldrick, 1997a)'
_computing_structure_solution 'SHELXS97 (Sheldrick, 1997a)'
_diffrn_ambient_temperature 298(2)
_diffrn_measured_fraction_theta_full 0.996
_diffrn_measured_fraction_theta_max 0.996
_diffrn_measurement_device_type 'Siemens SMART CCD'
_diffrn_measurement_method '\f and \w'
_diffrn_radiation_monochromator graphite
_diffrn_radiation_source 'fine-focus sealed tube'
_diffrn_radiation_type MoK\a
_diffrn_radiation_wavelength 0.71073
_diffrn_reflns_av_R_equivalents 0.0428
_diffrn_reflns_av_sigmaI/netI 0.0509
_diffrn_reflns_limit_h_max 16
_diffrn_reflns_limit_h_min -17
_diffrn_reflns_limit_k_max 18
_diffrn_reflns_limit_k_min -17
_diffrn_reflns_limit_l_max 20
_diffrn_reflns_limit_l_min -11
_diffrn_reflns_number 19705
_diffrn_reflns_theta_full 25.01
_diffrn_reflns_theta_max 25.01
_diffrn_reflns_theta_min 1.78
_diffrn_standards_decay_% 0
_diffrn_standards_interval_count 0
_diffrn_standards_interval_time 0
_diffrn_standards_number 0
_exptl_absorpt_coefficient_mu 7.928
_exptl_absorpt_correction_T_max 0.093
_exptl_absorpt_correction_T_min 0.078
_exptl_absorpt_correction_type multi-scan
_exptl_absorpt_process_details '(SADABS; Sheldrick, 1996)'
_exptl_crystal_colour orange--red
_exptl_crystal_density_diffrn 2.236
_exptl_crystal_density_method 'not measured'
_exptl_crystal_description block
_exptl_crystal_F_000 2352
_exptl_crystal_size_max 0.35
_exptl_crystal_size_mid 0.33
_exptl_crystal_size_min 0.30
_refine_diff_density_max 1.167
_refine_diff_density_min -1.143
_refine_ls_extinction_method none
_refine_ls_goodness_of_fit_ref 1.004
_refine_ls_hydrogen_treatment constr
_refine_ls_matrix_type full
_refine_ls_number_parameters 433
_refine_ls_number_reflns 6685
_refine_ls_number_restraints 0
_refine_ls_restrained_S_all 1.004
_refine_ls_R_factor_all 0.0638
_refine_ls_R_factor_gt 0.0316
_refine_ls_shift/su_max 0.000
_refine_ls_shift/su_mean 0.000
_refine_ls_structure_factor_coef Fsqd
_refine_ls_weighting_details 'calc w=1/[\s^2^(Fo^2^)+(0.0325P)^2^+0.5298P] where P=(Fo^2^+2Fc^2^)/3'
_refine_ls_weighting_scheme calc
_refine_ls_wR_factor_gt 0.0630
_refine_ls_wR_factor_ref 0.0767
_reflns_number_gt 4689
_reflns_number_total 6685
_reflns_threshold_expression I>2\s(I)
_cod_data_source_file hb6317.cif
_cod_data_source_block I
_cod_depositor_comments
;
The following automatic conversions were performed:
'_symmetry_cell_setting' value 'Monoclinic' changed to 'monoclinic'
according to '/home/saulius/struct/CIF-dictionaries/cif_core.dic'
dictionary named 'cif_core.dic' version 2.4.1 from 2010-06-29.

Automatic conversion script
Id: cif_fix_enum 1527 2010-12-29 10:47:43Z saulius 

The following automatic conversions were performed:

'_symmetry_cell_setting' value 'Monoclinic' changed to 'monoclinic'
according to /home/saulius/struct/CIF-dictionaries/cif_core.dic
dictionary named 'cif_core.dic' version 2.4.1 from 2010-06-29.

Automatic conversion script
Id: cif_fix_values 1715 2011-07-08 13:25:40Z adriana 
;
_cod_original_cell_volume 3803.3(10)
_cod_original_sg_symbol_H-M 'P 21/n'
_cod_database_code 2208332
_cod_database_fobs_code 2208332

loop_
_symmetry_equiv_pos_as_xyz
'x, y, z'
'-x+1/2, y+1/2, -z+1/2'
'-x, -y, -z'
'x-1/2, -y-1/2, z-1/2'

loop_
_atom_site_label
_atom_site_fract_x
_atom_site_fract_y
_atom_site_fract_z
_atom_site_U_iso_or_equiv
_atom_site_adp_type
_atom_site_calc_flag
_atom_site_refinement_flags
_atom_site_occupancy
_atom_site_type_symbol
Bi1 0.477712(19) 0.413381(17) 0.238773(15) 0.03602(9) Uani d . 1 Bi
Na1 0.1495(2) 0.4162(2) 0.26034(16) 0.0549(8) Uani d . 1 Na
I1 0.42869(4) 0.40756(4) 0.06019(3) 0.05548(15) Uani d . 1 I
I2 0.32610(3) 0.55115(3) 0.24410(3) 0.04653(14) Uani d . 1 I
I3 0.34994(4) 0.28517(3) 0.29081(3) 0.04862(15) Uani d . 1 I
I4 0.64612(5) 0.29385(5) 0.26549(4) 0.0865(2) Uani d . 1 I
N1 0.5654(4) 0.4593(4) 0.3772(3) 0.0413(15) Uani d . 1 N
N2 0.5740(4) 0.5527(4) 0.2471(4) 0.0453(15) Uani d . 1 N
N3 0.1286(4) 0.3403(4) 0.3803(4) 0.0474(16) Uani d . 1 N
N4 0.1346(4) 0.5148(4) 0.3697(4) 0.0492(16) Uani d . 1 N
N5 -0.0152(4) 0.4552(5) 0.1913(4) 0.0563(18) Uani d . 1 N
N6 0.1045(4) 0.3709(4) 0.1189(3) 0.0469(16) Uani d . 1 N
C1 0.5731(6) 0.4101(5) 0.4415(4) 0.048(2) Uani d . 1 C
H1 0.5540 0.3530 0.4349 0.058 Uiso calc R 1 H
C2 0.6089(5) 0.4423(6) 0.5180(4) 0.055(2) Uani d . 1 C
H2 0.6174 0.4059 0.5614 0.066 Uiso calc R 1 H
C3 0.6311(5) 0.5255(6) 0.5286(5) 0.054(2) Uani d . 1 C
H3 0.6519 0.5475 0.5796 0.065 Uiso calc R 1 H
C4 0.6232(5) 0.5800(5) 0.4630(5) 0.048(2) Uani d . 1 C
C5 0.5946(5) 0.5418(4) 0.3878(4) 0.0364(17) Uani d . 1 C
C6 0.5946(5) 0.5921(4) 0.3185(5) 0.0420(18) Uani d . 1 C
C7 0.6190(5) 0.6795(5) 0.3277(6) 0.056(2) Uani d . 1 C
C8 0.6208(6) 0.7247(6) 0.2596(7) 0.070(3) Uani d . 1 C
H8 0.6345 0.7832 0.2628 0.084 Uiso calc R 1 H
C9 0.6026(6) 0.6844(6) 0.1879(6) 0.070(3) Uani d . 1 C
H9 0.6069 0.7140 0.1427 0.084 Uiso calc R 1 H
C10 0.5774(6) 0.5973(5) 0.1839(5) 0.059(2) Uani d . 1 C
H10 0.5626 0.5701 0.1348 0.071 Uiso calc R 1 H
C11 0.6441(6) 0.6687(6) 0.4694(6) 0.062(2) Uani d . 1 C
H11 0.6602 0.6944 0.5191 0.075 Uiso calc R 1 H
C12 0.6412(6) 0.7160(6) 0.4058(6) 0.065(3) Uani d . 1 C
H12 0.6538 0.7745 0.4119 0.078 Uiso calc R 1 H
C13 0.1256(6) 0.2558(5) 0.3880(6) 0.062(2) Uani d . 1 C
H13 0.1288 0.2220 0.3449 0.074 Uiso calc R 1 H
C14 0.1179(6) 0.2146(6) 0.4570(6) 0.065(2) Uani d . 1 C
H14 0.1152 0.1550 0.4594 0.078 Uiso calc R 1 H
C15 0.1145(6) 0.2631(6) 0.5205(6) 0.067(3) Uani d . 1 C
H15 0.1073 0.2369 0.5665 0.080 Uiso calc R 1 H
C16 0.1218(5) 0.3520(5) 0.5174(5) 0.050(2) Uani d . 1 C
C17 0.1265(5) 0.3877(5) 0.4453(4) 0.0381(17) Uani d . 1 C
C18 0.1317(5) 0.4805(5) 0.4397(4) 0.0406(18) Uani d . 1 C
C19 0.1360(6) 0.5304(6) 0.5066(5) 0.057(2) Uani d . 1 C
C20 0.1395(7) 0.6198(6) 0.4979(6) 0.072(3) Uani d . 1 C
H20 0.1415 0.6556 0.5410 0.086 Uiso calc R 1 H
C21 0.1398(7) 0.6538(6) 0.4273(7) 0.074(3) Uani d . 1 C
H21 0.1400 0.7129 0.4204 0.089 Uiso calc R 1 H
C22 0.1399(6) 0.5993(6) 0.3657(6) 0.066(2) Uani d . 1 C
H22 0.1440 0.6234 0.3180 0.079 Uiso calc R 1 H
C23 0.1247(7) 0.4045(7) 0.5842(5) 0.072(3) Uani d . 1 C
H23 0.1207 0.3798 0.6317 0.086 Uiso calc R 1 H
C24 0.1334(7) 0.4901(7) 0.5788(5) 0.075(3) Uani d . 1 C
H24 0.1379 0.5238 0.6236 0.090 Uiso calc R 1 H
C25 -0.0761(7) 0.4937(7) 0.2250(5) 0.082(3) Uani d . 1 C
H25 -0.0539 0.5082 0.2782 0.098 Uiso calc R 1 H
C26 -0.1695(6) 0.5141(7) 0.1880(5) 0.088(3) Uani d . 1 C
H26 -0.2095 0.5386 0.2160 0.105 Uiso calc R 1 H
C27 -0.2012(6) 0.4974(6) 0.1098(5) 0.072(3) Uani d . 1 C
H27 -0.2632 0.5121 0.0826 0.086 Uiso calc R 1 H
C28 -0.1403(6) 0.4579(5) 0.0697(5) 0.048(2) Uani d . 1 C
C29 -0.0477(5) 0.4365(4) 0.1134(4) 0.0424(18) Uani d . 1 C
C30 0.0170(5) 0.3948(4) 0.0747(4) 0.0368(17) Uani d . 1 C
C31 -0.0144(5) 0.3795(4) -0.0072(4) 0.0401(18) Uani d . 1 C
C32 0.0523(6) 0.3408(5) -0.0441(5) 0.053(2) Uani d . 1 C
H32 0.0357 0.3312 -0.0985 0.063 Uiso calc R 1 H
C33 0.1407(6) 0.3180(5) 0.0010(5) 0.055(2) Uani d . 1 C
H33 0.1851 0.2921 -0.0217 0.066 Uiso calc R 1 H
C34 0.1625(6) 0.3348(5) 0.0817(5) 0.058(2) Uani d . 1 C
H34 0.2229 0.3191 0.1119 0.070 Uiso calc R 1 H
C35 -0.1684(6) 0.4409(5) -0.0132(5) 0.053(2) Uani d . 1 C
H35 -0.2299 0.4552 -0.0421 0.064 Uiso calc R 1 H
C36 -0.1080(6) 0.4048(4) -0.0499(4) 0.048(2) Uani d . 1 C
H36 -0.1274 0.3961 -0.1044 0.058 Uiso calc R 1 H

loop_
_atom_site_aniso_label
_atom_site_aniso_U_11
_atom_site_aniso_U_22
_atom_site_aniso_U_33
_atom_site_aniso_U_12
_atom_site_aniso_U_13
_atom_site_aniso_U_23
Bi1 0.03831(16) 0.03966(16) 0.02954(15) 0.00096(12) 0.00774(11) -0.00082(13)
Na1 0.0480(18) 0.083(2) 0.0316(16) 0.0045(15) 0.0066(14) -0.0005(16)
I1 0.0661(4) 0.0664(4) 0.0344(3) 0.0070(3) 0.0136(3) 0.0024(3)
I2 0.0462(3) 0.0472(3) 0.0463(3) 0.0086(2) 0.0120(2) 0.0066(3)
I3 0.0565(3) 0.0437(3) 0.0454(3) -0.0046(2) 0.0126(3) 0.0043(2)
I4 0.0756(4) 0.1149(6) 0.0669(4) 0.0495(4) 0.0144(4) -0.0088(4)
N1 0.048(4) 0.045(4) 0.030(3) -0.001(3) 0.008(3) -0.001(3)
N2 0.039(4) 0.051(4) 0.044(4) -0.007(3) 0.008(3) 0.003(3)
N3 0.052(4) 0.046(4) 0.046(4) -0.002(3) 0.016(3) -0.008(3)
N4 0.051(4) 0.047(4) 0.050(4) -0.001(3) 0.015(3) 0.007(3)
N5 0.043(4) 0.093(5) 0.033(4) 0.004(4) 0.011(3) -0.010(4)
N6 0.044(4) 0.063(4) 0.035(4) 0.003(3) 0.011(3) 0.000(3)
C1 0.069(5) 0.040(4) 0.036(4) -0.001(4) 0.015(4) 0.000(4)
C2 0.040(5) 0.090(7) 0.029(4) 0.011(4) 0.000(4) 0.016(5)
C3 0.045(5) 0.072(6) 0.038(5) 0.007(4) -0.003(4) -0.017(5)
C4 0.032(4) 0.059(5) 0.048(5) 0.007(4) 0.004(4) -0.017(4)
C5 0.031(4) 0.037(4) 0.038(4) 0.003(3) 0.004(3) -0.002(4)
C6 0.032(4) 0.037(4) 0.055(5) 0.002(3) 0.007(4) -0.007(4)
C7 0.033(4) 0.049(5) 0.081(7) 0.000(4) 0.007(4) 0.012(5)
C8 0.043(5) 0.051(6) 0.113(9) -0.007(4) 0.014(6) 0.009(6)
C9 0.046(5) 0.077(7) 0.085(7) -0.008(5) 0.012(5) 0.045(6)
C10 0.051(5) 0.068(6) 0.060(6) -0.011(4) 0.019(4) 0.014(5)
C11 0.050(5) 0.066(6) 0.067(6) -0.001(4) 0.008(5) -0.029(5)
C12 0.046(5) 0.047(5) 0.091(8) -0.008(4) -0.002(5) -0.017(6)
C13 0.057(5) 0.048(6) 0.079(7) 0.001(4) 0.014(5) -0.014(5)
C14 0.064(6) 0.049(6) 0.076(7) -0.003(4) 0.008(5) 0.012(5)
C15 0.053(5) 0.088(7) 0.058(6) -0.012(5) 0.011(5) 0.020(6)
C16 0.044(5) 0.051(5) 0.052(5) -0.008(4) 0.011(4) 0.010(4)
C17 0.029(4) 0.047(5) 0.038(4) -0.001(3) 0.008(3) -0.001(4)
C18 0.037(4) 0.047(5) 0.042(5) 0.005(3) 0.018(4) -0.001(4)
C19 0.055(5) 0.060(6) 0.061(6) 0.001(4) 0.024(5) -0.011(5)
C20 0.085(7) 0.052(6) 0.089(8) -0.007(5) 0.040(6) -0.032(6)
C21 0.080(7) 0.044(6) 0.110(9) 0.004(5) 0.046(7) 0.002(6)
C22 0.066(6) 0.057(6) 0.079(7) 0.006(5) 0.025(5) 0.015(5)
C23 0.085(7) 0.091(8) 0.046(5) -0.004(6) 0.032(5) -0.004(6)
C24 0.096(8) 0.087(7) 0.050(6) -0.011(6) 0.032(5) -0.029(6)
C25 0.074(7) 0.139(9) 0.033(5) 0.014(6) 0.014(5) -0.013(6)
C26 0.052(6) 0.159(10) 0.047(6) 0.025(6) 0.005(5) -0.004(7)
C27 0.050(5) 0.099(7) 0.061(6) 0.023(5) 0.004(5) 0.010(6)
C28 0.052(5) 0.044(5) 0.044(5) 0.007(4) 0.005(4) 0.005(4)
C29 0.041(4) 0.048(5) 0.035(4) -0.009(3) 0.003(4) 0.004(4)
C30 0.043(4) 0.030(4) 0.038(4) 0.001(3) 0.012(4) 0.001(3)
C31 0.047(5) 0.032(4) 0.036(4) -0.009(3) 0.002(4) -0.005(3)
C32 0.064(6) 0.049(5) 0.038(5) 0.002(4) 0.001(4) -0.008(4)
C33 0.059(5) 0.063(6) 0.044(5) 0.009(4) 0.013(4) -0.009(4)
C34 0.046(5) 0.075(6) 0.049(5) 0.007(4) 0.003(4) -0.008(5)
C35 0.050(5) 0.047(5) 0.049(5) 0.013(4) -0.011(4) 0.004(4)
C36 0.056(5) 0.043(5) 0.039(4) -0.004(4) -0.001(4) -0.002(4)

loop_
_atom_type_symbol
_atom_type_description
_atom_type_scat_dispersion_real
_atom_type_scat_dispersion_imag
_atom_type_scat_source
C C 0.0033 0.0016 'International Tables Vol C Tables 4.2.6.8 and 6.1.1.4'
H H 0.0000 0.0000 'International Tables Vol C Tables 4.2.6.8 and 6.1.1.4'
N N 0.0061 0.0033 'International Tables Vol C Tables 4.2.6.8 and 6.1.1.4'
Bi Bi -4.1077 10.2566 'International Tables Vol C Tables 4.2.6.8 and 6.1.1.4'
I I -0.4742 1.8119 'International Tables Vol C Tables 4.2.6.8 and 6.1.1.4'
Na Na 0.0362 0.0249 'International Tables Vol C Tables 4.2.6.8 and 6.1.1.4'

loop_
_geom_angle_atom_site_label_1
_geom_angle_atom_site_label_2
_geom_angle_atom_site_label_3
_geom_angle
_geom_angle_publ_flag
N1 Bi1 N2 64.82(19) n
N1 Bi1 I4 80.77(13) ?
N2 Bi1 I4 96.25(13) ?
N1 Bi1 I3 95.44(13) n
N2 Bi1 I3 155.52(14) ?
I4 Bi1 I3 94.47(2) ?
N1 Bi1 I1 157.54(14) ?
N2 Bi1 I1 93.65(14) n
I4 Bi1 I1 96.169(18) ?
I3 Bi1 I1 107.003(17) n
N1 Bi1 I2 87.71(13) ?
N2 Bi1 I2 77.85(13) ?
I4 Bi1 I2 168.439(19) n
I3 Bi1 I2 87.493(19) ?
I1 Bi1 I2 94.140(16) ?
N5 Na1 N6 67.0(2) y
N5 Na1 N3 102.6(2) y
N6 Na1 N3 130.0(2) y
N5 Na1 N4 87.7(2) y
N6 Na1 N4 151.6(2) y
N3 Na1 N4 66.2(2) y
N5 Na1 I2 117.67(19) y
N6 Na1 I2 95.94(17) y
N3 Na1 I2 128.64(17) y
N4 Na1 I2 84.12(16) y
N5 Na1 I3 152.56(19) y
N6 Na1 I3 88.88(16) y
N3 Na1 I3 82.47(16) y
N4 Na1 I3 118.43(17) y
I2 Na1 I3 76.06(6) y
Bi1 I2 Na1 97.37(5) y
Bi1 I3 Na1 96.69(5) y
C1 N1 C5 118.3(6) ?
C1 N1 Bi1 123.5(5) ?
C5 N1 Bi1 117.5(4) ?
C10 N2 C6 119.2(7) ?
C10 N2 Bi1 122.5(5) ?
C6 N2 Bi1 115.0(5) ?
C13 N3 C17 116.5(7) ?
C13 N3 Na1 124.8(6) ?
C17 N3 Na1 118.5(5) ?
C22 N4 C18 117.3(7) ?
C22 N4 Na1 123.6(6) ?
C18 N4 Na1 118.6(5) ?
C25 N5 C29 116.5(7) ?
C25 N5 Na1 124.6(5) ?
C29 N5 Na1 118.9(5) ?
C34 N6 C30 117.3(6) ?
C34 N6 Na1 125.1(5) ?
C30 N6 Na1 117.1(5) ?
N1 C1 C2 121.8(7) ?
N1 C1 H1 119.1 ?
C2 C1 H1 119.1 ?
C3 C2 C1 119.8(8) ?
C3 C2 H2 120.1 ?
C1 C2 H2 120.1 ?
C2 C3 C4 120.4(7) ?
C2 C3 H3 119.8 ?
C4 C3 H3 119.8 ?
C5 C4 C3 116.7(7) ?
C5 C4 C11 119.6(8) ?
C3 C4 C11 123.7(8) ?
N1 C5 C4 122.5(7) ?
N1 C5 C6 118.0(6) ?
C4 C5 C6 119.4(7) ?
N2 C6 C7 122.2(8) ?
N2 C6 C5 118.7(6) ?
C7 C6 C5 119.0(7) ?
C8 C7 C6 117.0(9) ?
C8 C7 C12 124.3(8) ?
C6 C7 C12 118.7(8) ?
C9 C8 C7 120.7(8) ?
C9 C8 H8 119.6 ?
C7 C8 H8 119.6 ?
C8 C9 C10 118.5(8) ?
C8 C9 H9 120.7 ?
C10 C9 H9 120.7 ?
N2 C10 C9 122.3(9) ?
N2 C10 H10 118.8 ?
C9 C10 H10 118.8 ?
C12 C11 C4 121.2(8) ?
C12 C11 H11 119.4 ?
C4 C11 H11 119.4 ?
C11 C12 C7 121.8(8) ?
C11 C12 H12 119.1 ?
C7 C12 H12 119.1 ?
N3 C13 C14 123.9(8) ?
N3 C13 H13 118.1 ?
C14 C13 H13 118.1 ?
C15 C14 C13 118.6(8) ?
C15 C14 H14 120.7 ?
C13 C14 H14 120.7 ?
C14 C15 C16 120.3(9) ?
C14 C15 H15 119.9 ?
C16 C15 H15 119.9 ?
C15 C16 C17 117.1(8) ?
C15 C16 C23 121.9(8) ?
C17 C16 C23 121.0(7) ?
N3 C17 C16 123.6(7) ?
N3 C17 C18 118.1(6) ?
C16 C17 C18 118.3(7) ?
N4 C18 C19 122.5(7) ?
N4 C18 C17 118.1(7) ?
C19 C18 C17 119.4(7) ?
C18 C19 C20 117.2(8) ?
C18 C19 C24 119.7(8) ?
C20 C19 C24 123.1(9) ?
C21 C20 C19 119.9(9) ?
C21 C20 H20 120.0 ?
C19 C20 H20 120.0 ?
C20 C21 C22 118.6(9) ?
C20 C21 H21 120.7 ?
C22 C21 H21 120.7 ?
N4 C22 C21 124.3(9) ?
N4 C22 H22 117.8 ?
C21 C22 H22 117.8 ?
C24 C23 C16 119.9(8) ?
C24 C23 H23 120.1 ?
C16 C23 H23 120.1 ?
C23 C24 C19 121.7(8) ?
C23 C24 H24 119.2 ?
C19 C24 H24 119.2 ?
N5 C25 C26 125.6(8) ?
N5 C25 H25 117.2 ?
C26 C25 H25 117.2 ?
C27 C26 C25 117.9(9) ?
C27 C26 H26 121.1 ?
C25 C26 H26 121.1 ?
C26 C27 C28 119.8(8) ?
C26 C27 H27 120.1 ?
C28 C27 H27 120.1 ?
C27 C28 C29 117.9(7) ?
C27 C28 C35 122.6(7) ?
C29 C28 C35 119.5(7) ?
N5 C29 C28 122.2(7) ?
N5 C29 C30 117.9(6) ?
C28 C29 C30 119.8(7) ?
N6 C30 C31 122.9(6) ?
N6 C30 C29 118.7(6) ?
C31 C30 C29 118.3(6) ?
C30 C31 C32 117.0(6) ?
C30 C31 C36 120.1(7) ?
C32 C31 C36 122.9(7) ?
C33 C32 C31 119.4(7) ?
C33 C32 H32 120.3 ?
C31 C32 H32 120.3 ?
C32 C33 C34 118.1(8) ?
C32 C33 H33 120.9 ?
C34 C33 H33 120.9 ?
N6 C34 C33 125.2(7) ?
N6 C34 H34 117.4 ?
C33 C34 H34 117.4 ?
C36 C35 C28 121.1(7) ?
C36 C35 H35 119.4 ?
C28 C35 H35 119.4 ?
C35 C36 C31 121.1(7) ?
C35 C36 H36 119.5 ?
C31 C36 H36 119.5 ?

loop_
_geom_bond_atom_site_label_1
_geom_bond_atom_site_label_2
_geom_bond_distance
_geom_bond_publ_flag
Bi1 N1 2.528(6) y
Bi1 N2 2.563(6) y
Bi1 I4 3.0056(7) y
Bi1 I3 3.0159(6) y
Bi1 I1 3.0171(7) y
Bi1 I2 3.0869(6) y
Na1 N5 2.453(7) y
Na1 N6 2.490(6) y
Na1 N3 2.492(7) y
Na1 N4 2.503(7) y
Na1 I2 3.376(3) y
Na1 I3 3.473(3) y
N1 C1 1.339(8) ?
N1 C5 1.350(8) ?
N2 C10 1.317(9) ?
N2 C6 1.354(9) ?
N3 C13 1.324(9) ?
N3 C17 1.362(8) ?
N4 C22 1.322(9) ?
N4 C18 1.345(9) ?
N5 C25 1.322(10) ?
N5 C29 1.353(9) ?
N6 C34 1.312(9) ?
N6 C30 1.354(8) ?
C1 C2 1.396(10) ?
C1 H1 0.9300 ?
C2 C3 1.338(10) ?
C2 H2 0.9300 ?
C3 C4 1.406(10) ?
C3 H3 0.9300 ?
C4 C5 1.405(9) ?
C4 C11 1.413(10) ?
C5 C6 1.441(10) ?
C6 C7 1.406(10) ?
C7 C8 1.390(12) ?
C7 C12 1.436(12) ?
C8 C9 1.365(12) ?
C8 H8 0.9300 ?
C9 C10 1.401(11) ?
C9 H9 0.9300 ?
C10 H10 0.9300 ?
C11 C12 1.324(11) ?
C11 H11 0.9300 ?
C12 H12 0.9300 ?
C13 C14 1.396(11) ?
C13 H13 0.9300 ?
C14 C15 1.354(12) ?
C14 H14 0.9300 ?
C15 C16 1.391(11) ?
C15 H15 0.9300 ?
C16 C17 1.393(10) ?
C16 C23 1.417(11) ?
C17 C18 1.452(10) ?
C18 C19 1.392(10) ?
C19 C20 1.404(11) ?
C19 C24 1.417(12) ?
C20 C21 1.342(12) ?
C20 H20 0.9300 ?
C21 C22 1.370(12) ?
C21 H21 0.9300 ?
C22 H22 0.9300 ?
C23 C24 1.346(11) ?
C23 H23 0.9300 ?
C24 H24 0.9300 ?
C25 C26 1.377(12) ?
C25 H25 0.9300 ?
C26 C27 1.348(11) ?
C26 H26 0.9300 ?
C27 C28 1.401(11) ?
C27 H27 0.9300 ?
C28 C29 1.400(9) ?
C28 C35 1.425(10) ?
C29 C30 1.442(10) ?
C30 C31 1.405(9) ?
C31 C32 1.424(10) ?
C31 C36 1.424(10) ?
C32 C33 1.366(10) ?
C32 H32 0.9300 ?
C33 C34 1.388(10) ?
C33 H33 0.9300 ?
C34 H34 0.9300 ?
C35 C36 1.334(10) ?
C35 H35 0.9300 ?
C36 H36 0.9300 ?
